data_4001942
loop_
_publ_author_name
'Sava Gallis, Dorina F.'
'Rohwer, Lauren E. S.'
'Rodriguez, Mark A.'
'Nenoff, Tina M.'

_publ_section_related_literature
;

  
;
_publ_section_title
;
 Efficient Photoluminescence via Metal--Ligand Alteration in a New MOFs
 Family
;
_journal_issue 9
_journal_name_full 'Chemistry of Materials'
_journal_page_first 2943
_journal_paper_doi 10.1021/cm500700z
_journal_volume 26
_journal_year 2014
_chemical_formula_moiety 'C48 H30 N6 O12 Eu2, 7(C5 H11 N O), 2(H2O)'
_chemical_formula_sum 'C83 H111 Eu2 N13 O21'
_chemical_formula_weight 1930.77
_chemical_name_systematic
; 
 ? 
;
_space_group_IT_number 15
_symmetry_cell_setting monoclinic
_symmetry_space_group_name_Hall '-C 2yc'
_symmetry_space_group_name_H-M 'C 1 2/c 1'
_atom_sites_solution_hydrogens geom
_atom_sites_solution_primary direct
_atom_sites_solution_secondary difmap
_audit_creation_method SHELXL-97
_cell_angle_alpha 90.00
_cell_angle_beta 98.544(3)
_cell_angle_gamma 90.00
_cell_formula_units_Z 4
_cell_length_a 31.818(8)
_cell_length_b 13.992(3)
_cell_length_c 19.340(5)
_cell_measurement_reflns_used 200
_cell_measurement_temperature 193(2)
_cell_measurement_theta_max 17.5
_cell_measurement_theta_min 1.0
_cell_volume 8515(4)
_computing_cell_refinement 'APEX II (Bruker, 2007)'
_computing_data_collection 'APEX II (Bruker, 2007)'
_computing_data_reduction 'APEX II (Bruker, 2007)'
_computing_molecular_graphics 'SHELXTL (Bruker, 2000) and Mercury (Macrae, et al., 2008)'
_computing_publication_material 'SHELXTL (Sheldrick, 2008)'
_computing_structure_refinement 'SHELXTL (Sheldrick, 2008; Bruker, 2000)'
_computing_structure_solution 'SHELXTL (Sheldrick, 2008; Bruker, 2000)'
_diffrn_ambient_temperature 193(2)
_diffrn_measured_fraction_theta_full 1.000
_diffrn_measured_fraction_theta_max 1.000
_diffrn_measurement_device_type 'Bruker APEX CCD'
_diffrn_measurement_method 'omega and phi scans'
_diffrn_radiation_monochromator graphite
_diffrn_radiation_source 'fine-focus sealed tube'
_diffrn_radiation_type MoK\a
_diffrn_radiation_wavelength 0.71073
_diffrn_reflns_av_R_equivalents 0.0937
_diffrn_reflns_av_sigmaI/netI 0.0714
_diffrn_reflns_limit_h_max 26
_diffrn_reflns_limit_h_min -26
_diffrn_reflns_limit_k_max 11
_diffrn_reflns_limit_k_min -11
_diffrn_reflns_limit_l_max 16
_diffrn_reflns_limit_l_min -16
_diffrn_reflns_number 12959
_diffrn_reflns_theta_full 17.15
_diffrn_reflns_theta_max 17.15
_diffrn_reflns_theta_min 1.29
_exptl_absorpt_coefficient_mu 1.539
_exptl_absorpt_correction_T_max 0.9699
_exptl_absorpt_correction_T_min 0.8020
_exptl_absorpt_correction_type empirical
_exptl_absorpt_process_details 'SADABS (Sheldrick, 1999)'
_exptl_crystal_colour yellow
_exptl_crystal_density_diffrn 1.506
_exptl_crystal_density_method 'not measured'
_exptl_crystal_description plate
_exptl_crystal_F_000 3976
_exptl_crystal_size_max 0.15
_exptl_crystal_size_mid 0.10
_exptl_crystal_size_min 0.02
_refine_diff_density_max 0.716
_refine_diff_density_min -0.604
_refine_diff_density_rms 0.122
_refine_ls_extinction_method none
_refine_ls_goodness_of_fit_ref 1.007
_refine_ls_hydrogen_treatment constr
_refine_ls_matrix_type full
_refine_ls_number_parameters 209
_refine_ls_number_reflns 2548
_refine_ls_number_restraints 14
_refine_ls_restrained_S_all 1.006
_refine_ls_R_factor_all 0.0874
_refine_ls_R_factor_gt 0.0625
_refine_ls_shift/su_max 0.001
_refine_ls_shift/su_mean 0.000
_refine_ls_structure_factor_coef Fsqd
_refine_ls_weighting_details 'calc w=1/[\s^2^(Fo^2^)+(0.1127P)^2^+0.0000P] where P=(Fo^2^+2Fc^2^)/3'
_refine_ls_weighting_scheme calc
_refine_ls_wR_factor_gt 0.1601
_refine_ls_wR_factor_ref 0.1690
_reflns_number_gt 1807
_reflns_number_total 2548
_reflns_threshold_expression >2sigma(I)
_cod_data_source_file cm500700z_si_004.cif
_cod_data_source_block compound4_SMOF-7
_cod_depositor_comments
;
The following automatic conversions were performed:

'_symmetry_cell_setting' value 'Monoclinic' changed to 'monoclinic'
according to
/usr/data/users/saulius/crontab/automatic-downloads/rss-feeds/ACS/lib/dictionaries/cif_core.dic
dictionary named 'cif_core.dic' version 2.4.2 from 2011-04-26.

Automatic conversion script
Id: cif_fix_values 2281 2013-09-26 08:29:07Z andrius 

 Adding full bibliography for 4001942--4001943.cif.
;
_cod_original_sg_symbol_H-M 'C 2/c'
_cod_original_formula_sum 'C83 H111 N13 O21 Eu2'
_cod_database_code 4001942

loop_
_symmetry_equiv_pos_as_xyz
'x, y, z'
'-x, y, -z+1/2'
'x+1/2, y+1/2, z'
'-x+1/2, y+1/2, -z+1/2'
'-x, -y, -z'
'x, -y, z-1/2'
'-x+1/2, -y+1/2, -z'
'x+1/2, -y+1/2, z-1/2'

loop_
_atom_site_label
_atom_site_type_symbol
_atom_site_fract_x
_atom_site_fract_y
_atom_site_fract_z
_atom_site_U_iso_or_equiv
_atom_site_adp_type
_atom_site_occupancy
_atom_site_symmetry_multiplicity
_atom_site_calc_flag
_atom_site_refinement_flags
Eu1 Eu 0.56042(3) 0.44150(6) 0.49884(5) 0.0402(5) Uani 1 1 d .
N1 N 0.8401(6) 0.4201(12) 0.7103(9) 0.093(6) Uiso 1 1 d .
H1 H 0.8241 0.3759 0.7255 0.112 Uiso 1 1 calc R
N2 N 0.9074(7) 0.4911(15) 0.7052(10) 0.111(7) Uiso 1 1 d .
H2 H 0.9351 0.4916 0.7183 0.133 Uiso 1 1 calc R
N3 N 0.8466(5) 0.5629(12) 0.6452(8) 0.081(5) Uiso 1 1 d .
H3 H 0.8347 0.6095 0.6185 0.097 Uiso 1 1 calc R
N4 N 0.6065(6) 0.5406(13) 0.2935(11) 0.222(7) Uiso 1 1 d D
O1 O 0.6243(4) 0.4094(8) 0.5832(6) 0.061(4) Uani 1 1 d .
O2 O 0.6302(3) 0.5327(8) 0.5173(6) 0.055(4) Uani 1 1 d .
O3 O 0.5223(4) 0.5734(9) 0.4499(6) 0.061(4) Uani 1 1 d .
O4 O 0.5549(4) 0.5511(9) 0.5896(6) 0.057(4) Uani 1 1 d .
O5 O 0.5335(4) 0.3343(8) 0.5800(6) 0.061(4) Uani 1 1 d .
O6 O 0.5054(4) 0.3670(9) 0.4208(6) 0.066(4) Uani 1 1 d .
O7 O 0.5851(4) 0.4585(10) 0.3831(8) 0.107(6) Uani 1 1 d D
O8 O 0.5885(4) 0.2713(12) 0.4812(8) 0.113(6) Uani 1 1 d .
C1 C 0.6454(6) 0.4740(14) 0.5624(10) 0.038(6) Uiso 1 1 d .
C2 C 0.6923(6) 0.4797(14) 0.5922(10) 0.065(6) Uiso 1 1 d .
C3 C 0.7114(6) 0.4100(14) 0.6357(10) 0.069(6) Uiso 1 1 d .
H3A H 0.6948 0.3577 0.6475 0.083 Uiso 1 1 calc R
C4 C 0.7543(6) 0.4132(14) 0.6631(10) 0.073(6) Uiso 1 1 d .
H4 H 0.7679 0.3647 0.6928 0.087 Uiso 1 1 calc R
C5 C 0.7756(7) 0.4920(17) 0.6437(12) 0.085(7) Uiso 1 1 d .
C6 C 0.7588(7) 0.5589(17) 0.6000(12) 0.095(7) Uiso 1 1 d .
H6 H 0.7766 0.6071 0.5853 0.114 Uiso 1 1 calc R
C7 C 0.7151(7) 0.5599(16) 0.5749(11) 0.087(7) Uiso 1 1 d .
H7 H 0.7019 0.6114 0.5480 0.105 Uiso 1 1 calc R
C8 C 0.8229(8) 0.4935(18) 0.6681(12) 0.093(8) Uiso 1 1 d .
C9 C 0.8894(8) 0.5590(18) 0.6645(12) 0.096(8) Uiso 1 1 d .
C10 C 0.8833(9) 0.4193(19) 0.7275(14) 0.109(8) Uiso 1 1 d .
C11 C 0.9017(8) 0.3471(18) 0.7743(13) 0.103(8) Uiso 1 1 d .
C12 C 0.8799(7) 0.2770(15) 0.8013(11) 0.085(7) Uiso 1 1 d .
H12 H 0.8498 0.2769 0.7911 0.102 Uiso 1 1 calc R
C13 C 0.9002(6) 0.2040(14) 0.8440(10) 0.066(6) Uiso 1 1 d .
H13 H 0.8837 0.1584 0.8645 0.080 Uiso 1 1 calc R
C14 C 0.9447(7) 0.1984(15) 0.8564(11) 0.073(6) Uiso 1 1 d .
C15 C 0.9679(9) 0.2657(19) 0.8273(13) 0.122(9) Uiso 1 1 d .
H15 H 0.9980 0.2604 0.8340 0.146 Uiso 1 1 calc R
C16 C 0.9486(9) 0.342(2) 0.7881(14) 0.145(11) Uiso 1 1 d .
H16 H 0.9654 0.3900 0.7707 0.174 Uiso 1 1 calc R
C17 C 0.5836(6) 0.8639(14) 0.3593(10) 0.067(6) Uiso 1 1 d .
C18 C 0.5398(6) 0.8679(15) 0.3340(10) 0.073(6) Uiso 1 1 d .
H18 H 0.5282 0.9182 0.3042 0.087 Uiso 1 1 calc R
C19 C 0.5143(6) 0.7957(13) 0.3541(9) 0.063(6) Uiso 1 1 d .
H19 H 0.4847 0.7939 0.3370 0.075 Uiso 1 1 calc R
C20 C 0.5336(6) 0.7238(13) 0.4015(9) 0.055(6) Uiso 1 1 d .
C21 C 0.5771(6) 0.7226(15) 0.4269(10) 0.078(7) Uiso 1 1 d .
H21 H 0.5893 0.6741 0.4579 0.093 Uiso 1 1 calc R
C22 C 0.6017(6) 0.7960(14) 0.4048(10) 0.070(6) Uiso 1 1 d .
H22 H 0.6313 0.7987 0.4216 0.084 Uiso 1 1 calc R
C23 C 0.5048(7) 0.6491(15) 0.4246(10) 0.046(6) Uiso 1 1 d .
C24 C 0.5330(8) 0.6203(16) 0.6013(10) 0.053(6) Uiso 1 1 d .
C25 C 0.6083(7) 0.5191(15) 0.3597(13) 0.222(7) Uiso 1 1 d D
C26 C 0.5745(9) 0.489(2) 0.2435(16) 0.222(7) Uiso 1 1 d D
C27 C 0.5302(8) 0.528(2) 0.248(2) 0.222(7) Uiso 1 1 d D
C28 C 0.6328(8) 0.6111(19) 0.2631(16) 0.222(7) Uiso 1 1 d D
C29 C 0.6056(11) 0.693(2) 0.2303(19) 0.222(7) Uiso 1 1 d D

loop_
_atom_site_aniso_label
_atom_site_aniso_U_11
_atom_site_aniso_U_22
_atom_site_aniso_U_33
_atom_site_aniso_U_23
_atom_site_aniso_U_13
_atom_site_aniso_U_12
Eu1 0.0229(7) 0.0518(8) 0.0439(8) -0.0037(6) -0.0018(5) -0.0068(6)
O1 0.046(9) 0.054(9) 0.077(10) 0.015(7) -0.006(8) -0.012(7)
O2 0.036(8) 0.065(9) 0.062(9) 0.008(8) -0.004(7) -0.019(7)
O3 0.048(8) 0.051(9) 0.074(9) 0.003(8) -0.018(7) -0.007(8)
O4 0.040(8) 0.071(9) 0.057(9) -0.025(8) -0.005(7) -0.011(8)
O5 0.041(9) 0.071(9) 0.076(10) 0.032(8) 0.020(7) -0.010(8)
O6 0.026(9) 0.086(11) 0.076(10) -0.042(8) -0.022(7) 0.006(7)
O7 0.055(10) 0.140(14) 0.131(13) -0.041(11) 0.033(9) -0.053(10)
O8 0.045(9) 0.178(16) 0.122(13) -0.105(12) 0.028(9) -0.004(10)

loop_
_atom_type_symbol
_atom_type_description
_atom_type_scat_dispersion_real
_atom_type_scat_dispersion_imag
_atom_type_scat_source
C C 0.0033 0.0016 'International Tables Vol C Tables 4.2.6.8 and 6.1.1.4'
H H 0.0000 0.0000 'International Tables Vol C Tables 4.2.6.8 and 6.1.1.4'
O O 0.0106 0.0060 'International Tables Vol C Tables 4.2.6.8 and 6.1.1.4'
N N 0.0061 0.0033 'International Tables Vol C Tables 4.2.6.8 and 6.1.1.4'
Eu Eu -0.1578 3.6682 'International Tables Vol C Tables 4.2.6.8 and 6.1.1.4'

loop_
_geom_angle_atom_site_label_1
_geom_angle_atom_site_label_2
_geom_angle_atom_site_label_3
_geom_angle
_geom_angle_site_symmetry_1
_geom_angle_site_symmetry_3
O3 Eu1 O4 72.3(4) . .
O3 Eu1 O6 78.4(4) . .
O4 Eu1 O6 129.0(4) . .
O3 Eu1 O5 122.8(4) . .
O4 Eu1 O5 81.3(4) . .
O6 Eu1 O5 80.8(4) . .
O3 Eu1 O1 138.2(4) . .
O4 Eu1 O1 76.7(4) . .
O6 Eu1 O1 143.4(4) . .
O5 Eu1 O1 78.1(4) . .
O3 Eu1 O7 76.9(4) . .
O4 Eu1 O7 132.5(4) . .
O6 Eu1 O7 76.8(4) . .
O5 Eu1 O7 146.3(4) . .
O1 Eu1 O7 106.0(4) . .
O3 Eu1 O2 92.9(4) . .
O4 Eu1 O2 74.2(4) . .
O6 Eu1 O2 148.9(4) . .
O5 Eu1 O2 127.4(4) . .
O1 Eu1 O2 51.5(4) . .
O7 Eu1 O2 72.1(4) . .
O3 Eu1 O8 147.7(4) . .
O4 Eu1 O8 139.8(5) . .
O6 Eu1 O8 75.4(4) . .
O5 Eu1 O8 71.1(5) . .
O1 Eu1 O8 69.5(4) . .
O7 Eu1 O8 79.0(5) . .
O2 Eu1 O8 99.8(4) . .
O3 Eu1 C1 117.0(5) . .
O4 Eu1 C1 75.2(4) . .
O6 Eu1 C1 155.7(4) . .
O5 Eu1 C1 103.1(5) . .
O1 Eu1 C1 25.6(4) . .
O7 Eu1 C1 88.1(5) . .
O2 Eu1 C1 26.0(4) . .
O8 Eu1 C1 83.0(5) . .
O3 Eu1 O3 75.9(4) . 5_666
O4 Eu1 O3 68.2(3) . 5_666
O6 Eu1 O3 64.7(4) . 5_666
O5 Eu1 O3 47.1(4) . 5_666
O1 Eu1 O3 117.1(4) . 5_666
O7 Eu1 O3 136.3(4) . 5_666
O2 Eu1 O3 142.4(3) . 5_666
O8 Eu1 O3 108.8(4) . 5_666
C1 Eu1 O3 134.9(4) . 5_666
O3 Eu1 C23 100.3(6) . 5_666
O4 Eu1 C23 77.0(4) . 5_666
O6 Eu1 C23 68.2(5) . 5_666
O5 Eu1 C23 23.1(4) . 5_666
O1 Eu1 C23 99.2(5) . 5_666
O7 Eu1 C23 144.7(4) . 5_666
O2 Eu1 C23 142.8(4) . 5_666
O8 Eu1 C23 87.3(5) . 5_666
C1 Eu1 C23 122.6(6) . 5_666
O3 Eu1 C23 24.4(4) 5_666 5_666
O3 Eu1 Eu1 43.2(3) . 5_666
O4 Eu1 Eu1 64.4(3) . 5_666
O6 Eu1 Eu1 65.6(3) . 5_666
O5 Eu1 Eu1 79.7(3) . 5_666
O1 Eu1 Eu1 137.5(3) . 5_666
O7 Eu1 Eu1 112.6(3) . 5_666
O2 Eu1 Eu1 126.0(3) . 5_666
O8 Eu1 Eu1 134.3(3) . 5_666
C1 Eu1 Eu1 138.7(3) . 5_666
O3 Eu1 Eu1 32.7(2) 5_666 5_666
C23 Eu1 Eu1 57.1(4) 5_666 5_666
C10 N1 C8 117(2) . .
C10 N1 H1 121.7 . .
C8 N1 H1 121.7 . .
C9 N2 C10 120(2) . .
C9 N2 H2 119.8 . .
C10 N2 H2 119.8 . .
C8 N3 C9 118(2) . .
C8 N3 H3 121.1 . .
C9 N3 H3 121.1 . .
C25 N4 C28 127(2) . .
C25 N4 C26 116.9(17) . .
C28 N4 C26 116.2(18) . .
C1 O1 Eu1 95.0(12) . .
C1 O2 Eu1 90.5(11) . .
C23 O3 Eu1 174.8(13) . .
C23 O3 Eu1 79.9(11) . 5_666
Eu1 O3 Eu1 104.1(4) . 5_666
C24 O4 Eu1 138.9(13) . .
C23 O5 Eu1 106.2(12) 5_666 .
C24 O6 Eu1 138.5(13) 5_666 .
C25 O7 Eu1 132.1(14) . .
O1 C1 O2 122.7(18) . .
O1 C1 C2 117.9(19) . .
O2 C1 C2 119.4(19) . .
O1 C1 Eu1 59.4(10) . .
O2 C1 Eu1 63.5(10) . .
C2 C1 Eu1 172.8(12) . .
C3 C2 C7 121(2) . .
C3 C2 C1 121.1(19) . .
C7 C2 C1 117.8(19) . .
C2 C3 C4 122(2) . .
C2 C3 H3A 118.9 . .
C4 C3 H3A 118.9 . .
C5 C4 C3 115(2) . .
C5 C4 H4 122.7 . .
C3 C4 H4 122.7 . .
C6 C5 C4 125(2) . .
C6 C5 C8 119(2) . .
C4 C5 C8 116(2) . .
C5 C6 C7 121(2) . .
C5 C6 H6 119.5 . .
C7 C6 H6 119.5 . .
C6 C7 C2 116(2) . .
C6 C7 H7 122.2 . .
C2 C7 H7 122.2 . .
N3 C8 N1 123(2) . .
N3 C8 C5 119(2) . .
N1 C8 C5 118(2) . .
N2 C9 N3 122(2) . .
N2 C9 C17 119(2) . 7_666
N3 C9 C17 119(2) . 7_666
N1 C10 N2 120(2) . .
N1 C10 C11 118(2) . .
N2 C10 C11 122(3) . .
C12 C11 C10 125(3) . .
C12 C11 C16 117(3) . .
C10 C11 C16 117(3) . .
C11 C12 C13 123(2) . .
C11 C12 H12 118.7 . .
C13 C12 H12 118.7 . .
C14 C13 C12 120(2) . .
C14 C13 H13 119.9 . .
C12 C13 H13 119.9 . .
C15 C14 C13 119(2) . .
C15 C14 C24 119(2) . 4_646
C13 C14 C24 122(2) . 4_646
C14 C15 C16 122(3) . .
C14 C15 H15 119.0 . .
C16 C15 H15 119.0 . .
C15 C16 C11 119(3) . .
C15 C16 H16 120.5 . .
C11 C16 H16 120.5 . .
C22 C17 C18 124(2) . .
C22 C17 C9 120(2) . 7_666
C18 C17 C9 117(2) . 7_666
C19 C18 C17 118(2) . .
C19 C18 H18 121.2 . .
C17 C18 H18 121.2 . .
C18 C19 C20 118.4(19) . .
C18 C19 H19 120.8 . .
C20 C19 H19 120.8 . .
C21 C20 C19 122.8(19) . .
C21 C20 C23 120.2(18) . .
C19 C20 C23 117.0(18) . .
C20 C21 C22 117(2) . .
C20 C21 H21 121.5 . .
C22 C21 H21 121.5 . .
C17 C22 C21 121(2) . .
C17 C22 H22 119.7 . .
C21 C22 H22 119.7 . .
O5 C23 O3 124.3(19) 5_666 .
O5 C23 C20 119.3(19) 5_666 .
O3 C23 C20 116.4(19) . .
O5 C23 Eu1 50.7(10) 5_666 5_666
O3 C23 Eu1 75.7(11) . 5_666
C20 C23 Eu1 159.8(13) . 5_666
O4 C24 O6 127(2) . 5_666
O4 C24 C14 116(2) . 4_656
O6 C24 C14 117(2) 5_666 4_656
O7 C25 N4 124(2) . .
N4 C26 C27 109.7(19) . .
C26 C27 C27 159.0(18) . 2_655
N4 C28 C29 110.5(17) . .

loop_
_geom_bond_atom_site_label_1
_geom_bond_atom_site_label_2
_geom_bond_distance
_geom_bond_site_symmetry_2
Eu1 O3 2.331(12) .
Eu1 O4 2.357(12) .
Eu1 O6 2.376(11) .
Eu1 O5 2.419(10) .
Eu1 O1 2.452(11) .
Eu1 O7 2.491(14) .
Eu1 O2 2.539(10) .
Eu1 O8 2.584(15) .
Eu1 C1 2.837(19) .
Eu1 O3 2.954(12) 5_666
Eu1 C23 3.00(2) 5_666
Eu1 Eu1 4.1855(19) 5_666
N1 C10 1.37(3) .
N1 C8 1.37(2) .
N1 H1 0.8800 .
N2 C9 1.31(2) .
N2 C10 1.37(3) .
N2 H2 0.8800 .
N3 C8 1.34(2) .
N3 C9 1.36(2) .
N3 H3 0.8800 .
N4 C25 1.308(16) .
N4 C28 1.471(16) .
N4 C26 1.483(17) .
O1 C1 1.230(19) .
O2 C1 1.243(19) .
O3 C23 1.262(19) .
O3 Eu1 2.954(12) 5_666
O4 C24 1.23(2) .
O5 C23 1.23(2) 5_666
O6 C24 1.24(2) 5_666
O7 C25 1.253(17) .
C1 C2 1.52(2) .
C2 C3 1.37(2) .
C2 C7 1.40(2) .
C3 C4 1.39(2) .
C3 H3A 0.9500 .
C4 C5 1.38(3) .
C4 H4 0.9500 .
C5 C6 1.32(3) .
C5 C8 1.51(3) .
C6 C7 1.40(3) .
C6 H6 0.9500 .
C7 H7 0.9500 .
C9 C17 1.49(3) 7_666
C10 C11 1.42(3) .
C11 C12 1.35(3) .
C11 C16 1.48(3) .
C12 C13 1.41(2) .
C12 H12 0.9500 .
C13 C14 1.40(2) .
C13 H13 0.9500 .
C14 C15 1.37(3) .
C14 C24 1.48(2) 4_646
C15 C16 1.40(3) .
C15 H15 0.9500 .
C16 H16 0.9500 .
C17 C22 1.36(2) .
C17 C18 1.41(2) .
C17 C9 1.49(3) 7_666
C18 C19 1.39(2) .
C18 H18 0.9500 .
C19 C20 1.44(2) .
C19 H19 0.9500 .
C20 C21 1.40(2) .
C20 C23 1.50(2) .
C21 C22 1.40(2) .
C21 H21 0.9500 .
C22 H22 0.9500 .
C23 O5 1.23(2) 5_666
C23 Eu1 3.00(2) 5_666
C24 O6 1.24(2) 5_666
C24 C14 1.48(2) 4_656
C26 C27 1.528(19) .
C27 C27 1.93(5) 2_655
C28 C29 1.515(18) .
